data_8000090
loop_
_publ_author_name
'Morita, Takaki'
'Nakashima, Satoru'
'Yamada, Koji'
'Inoue, Katsuya'

_publ_section_title
;
 Occurrence of the Spin-crossover Phenomenon of Assembled Complexes,
 Fe(NCX)2(bpa)2 (X = S, BH3; bpa = 1,2-Bis(4-pyridyl)ethane) by
 Enclathrating Organic Guest Molecule
;
_journal_issue 9
_journal_name_full 'Chemistry Letters'
_journal_page_first 1042
_journal_paper_doi 10.1246/cl.2006.1042
_journal_volume 35
_journal_year 2006
_chemical_formula_sum 'C33 H28 Cl2 Fe N7 S3'
_chemical_formula_weight 745.55
_space_group_IT_number 15
_symmetry_space_group_name_Hall '-C 2yc'
_symmetry_space_group_name_H-M 'C 1 2/c 1'
_atom_sites_solution_hydrogens geom
_atom_sites_solution_primary direct
_atom_sites_solution_secondary difmap
_audit_creation_method SHELXL-97
_cell_angle_alpha 90.00
_cell_angle_beta 101.634(4)
_cell_angle_gamma 90.00
_cell_formula_units_Z 4
_cell_length_a 20.468(4)
_cell_length_b 9.8853(19)
_cell_length_c 20.399(4)
_cell_measurement_temperature 273(2)
_cell_volume 4042.6(14)
_computing_structure_refinement 'SHELXL-97 (Sheldrick, 1997)'
_computing_structure_solution 'SHELXS-97 (Sheldrick, 1990)'
_diffrn_ambient_temperature 273(2)
_diffrn_measured_fraction_theta_full 0.999
_diffrn_measured_fraction_theta_max 0.999
_diffrn_radiation_monochromator graphite
_diffrn_radiation_source 'fine-focus sealed tube'
_diffrn_radiation_type MoK\a
_diffrn_radiation_wavelength 0.71073
_diffrn_reflns_av_R_equivalents 0.0229
_diffrn_reflns_av_sigmaI/netI 0.0327
_diffrn_reflns_limit_h_max 18
_diffrn_reflns_limit_h_min -22
_diffrn_reflns_limit_k_max 10
_diffrn_reflns_limit_k_min -10
_diffrn_reflns_limit_l_max 22
_diffrn_reflns_limit_l_min -22
_diffrn_reflns_number 8800
_diffrn_reflns_theta_full 23.26
_diffrn_reflns_theta_max 23.26
_diffrn_reflns_theta_min 2.03
_exptl_absorpt_coefficient_mu 0.690
_exptl_crystal_density_diffrn 1.225
_exptl_crystal_density_method 'not measured'
_exptl_crystal_F_000 1532
_refine_diff_density_max 0.297
_refine_diff_density_min -0.205
_refine_diff_density_rms 0.045
_refine_ls_extinction_method none
_refine_ls_goodness_of_fit_ref 0.698
_refine_ls_hydrogen_treatment mixed
_refine_ls_matrix_type full
_refine_ls_number_parameters 231
_refine_ls_number_reflns 2900
_refine_ls_number_restraints 0
_refine_ls_restrained_S_all 0.698
_refine_ls_R_factor_all 0.0486
_refine_ls_R_factor_gt 0.0365
_refine_ls_shift/su_max 0.011
_refine_ls_shift/su_mean 0.001
_refine_ls_structure_factor_coef Fsqd
_refine_ls_weighting_details 'calc w=1/[\s^2^(Fo^2^)+(0.1000P)^2^+0.0000P] where P=(Fo^2^+2Fc^2^)/3'
_refine_ls_weighting_scheme calc
_refine_ls_wR_factor_gt 0.0973
_refine_ls_wR_factor_ref 0.1043
_reflns_number_gt 2185
_reflns_number_total 2900
_reflns_threshold_expression >2sigma(I)
_cod_data_source_file 35-1042sup1.cif
_cod_data_source_block fencs3b
_cod_original_cell_volume 4042.7(13)
_cod_database_code 8000090

loop_
_symmetry_equiv_pos_as_xyz
'x, y, z'
'-x, y, -z+1/2'
'x+1/2, y+1/2, z'
'-x+1/2, y+1/2, -z+1/2'
'-x, -y, -z'
'x, -y, z-1/2'
'-x+1/2, -y+1/2, -z'
'x+1/2, -y+1/2, z-1/2'

loop_
_atom_site_label
_atom_site_type_symbol
_atom_site_fract_x
_atom_site_fract_y
_atom_site_fract_z
_atom_site_U_iso_or_equiv
_atom_site_adp_type
_atom_site_occupancy
_atom_site_symmetry_multiplicity
_atom_site_calc_flag
_atom_site_refinement_flags
Fe1 Fe 0.5000 0.16843(5) 0.2500 0.04385(19) Uani 1 2 d S
S4 S 0.33096(4) 0.18615(8) 0.04456(3) 0.0618(2) Uani 1 1 d .
Cl2 Cl 0.49343(4) -0.24984(10) -0.00746(4) 0.0868(3) Uani 1 1 d .
Cl1 Cl 0.24211(5) -0.35625(14) 0.11158(5) 0.1205(4) Uani 1 1 d .
N5 N 0.43871(10) 0.0067(2) 0.28438(10) 0.0490(5) Uani 1 1 d .
N6 N 0.56006(10) 0.3293(2) 0.21342(10) 0.0503(5) Uani 1 1 d .
C8 C 0.39117(12) 0.1772(2) 0.11009(12) 0.0430(6) Uani 1 1 d .
C9 C 0.53146(13) 0.4276(3) 0.17296(13) 0.0587(7) Uani 1 1 d .
H1 H 0.4852 0.4339 0.1643 0.070 Uiso 1 1 calc R
C10 C 0.42483(13) 0.0040(3) 0.34547(12) 0.0571(7) Uani 1 1 d .
H2 H 0.4464 0.0658 0.3769 0.069 Uiso 1 1 calc R
C11 C 0.62616(14) 0.3267(3) 0.22563(16) 0.0693(9) Uani 1 1 d .
H3 H 0.6479 0.2613 0.2549 0.083 Uiso 1 1 calc R
C12 C 0.34697(13) -0.1774(3) 0.31921(14) 0.0512(7) Uani 1 1 d .
C13 C 0.40831(13) -0.0861(3) 0.24193(13) 0.0576(7) Uani 1 1 d .
H4 H 0.4180 -0.0891 0.1993 0.069 Uiso 1 1 calc R
C14 C 0.32619(15) -0.3904(3) 0.38058(14) 0.0656(8) Uani 1 1 d .
H5 H 0.3550 -0.3550 0.4205 0.079 Uiso 1 1 calc R
H6 H 0.2906 -0.4407 0.3945 0.079 Uiso 1 1 calc R
C15 C 0.38739(18) -0.1732(3) 0.04311(15) 0.0723(9) Uani 1 1 d .
H7 H 0.4015 -0.0851 0.0380 0.087 Uiso 1 1 calc R
C16 C 0.29612(14) -0.2731(3) 0.33688(16) 0.0661(8) Uani 1 1 d .
H8 H 0.2692 -0.3087 0.2959 0.079 Uiso 1 1 calc R
H9 H 0.2668 -0.2231 0.3600 0.079 Uiso 1 1 calc R
C17 C 0.42205(15) -0.2795(3) 0.02497(13) 0.0627(8) Uani 1 1 d .
C18 C 0.38081(14) -0.0839(3) 0.36452(13) 0.0607(8) Uani 1 1 d .
H10 H 0.3734 -0.0813 0.4080 0.073 Uiso 1 1 calc R
C19 C 0.63411(13) 0.5143(3) 0.15393(13) 0.0546(7) Uani 1 1 d .
C20 C 0.36342(14) -0.1776(3) 0.25721(14) 0.0601(7) Uani 1 1 d .
H11 H 0.3439 -0.2405 0.2253 0.072 Uiso 1 1 calc R
C21 C 0.56609(14) 0.5200(3) 0.14343(13) 0.0606(7) Uani 1 1 d .
H12 H 0.5432 0.5870 0.1161 0.073 Uiso 1 1 calc R
C22 C 0.66417(14) 0.4152(3) 0.19750(16) 0.0747(9) Uani 1 1 d .
H13 H 0.7104 0.4084 0.2078 0.090 Uiso 1 1 calc R
C23 C 0.31191(16) -0.3266(4) 0.07711(15) 0.0740(9) Uani 1 1 d .
C24 C 0.34662(18) -0.4333(4) 0.05879(16) 0.0831(10) Uani 1 1 d .
H14 H 0.3326 -0.5214 0.0641 0.100 Uiso 1 1 calc R
C25 C 0.40202(17) -0.4101(3) 0.03254(15) 0.0738(9) Uani 1 1 d .
H15 H 0.4259 -0.4822 0.0199 0.089 Uiso 1 1 calc R
C26 C 0.33159(18) -0.1965(4) 0.06904(16) 0.0788(10) Uani 1 1 d .
H16 H 0.3073 -0.1243 0.0811 0.095 Uiso 1 1 calc R
N7 N 0.43332(12) 0.1700(2) 0.15666(11) 0.0561(6) Uani 1 1 d .

loop_
_atom_site_aniso_label
_atom_site_aniso_U_11
_atom_site_aniso_U_22
_atom_site_aniso_U_33
_atom_site_aniso_U_23
_atom_site_aniso_U_13
_atom_site_aniso_U_12
Fe1 0.0439(3) 0.0427(3) 0.0443(3) 0.000 0.0071(2) 0.000
S4 0.0582(5) 0.0677(5) 0.0544(4) 0.0036(3) -0.0009(3) 0.0069(4)
Cl2 0.0919(6) 0.0946(7) 0.0792(6) 0.0144(5) 0.0302(5) 0.0126(5)
Cl1 0.0875(7) 0.1756(11) 0.1032(8) -0.0296(7) 0.0304(6) -0.0356(7)
N5 0.0559(13) 0.0473(13) 0.0455(12) -0.0047(10) 0.0142(10) -0.0050(10)
N6 0.0455(13) 0.0452(13) 0.0603(13) 0.0054(10) 0.0114(10) 0.0012(10)
C8 0.0476(15) 0.0364(14) 0.0478(15) -0.0012(11) 0.0162(13) -0.0007(11)
C9 0.0491(16) 0.0580(18) 0.0675(17) 0.0130(15) 0.0082(13) 0.0003(14)
C10 0.0690(18) 0.0564(18) 0.0477(16) -0.0094(13) 0.0161(13) -0.0097(15)
C11 0.0491(18) 0.0585(19) 0.099(2) 0.0253(16) 0.0133(16) 0.0082(14)
C12 0.0485(16) 0.0431(16) 0.0665(18) 0.0059(13) 0.0219(13) 0.0085(12)
C13 0.0715(18) 0.0593(18) 0.0456(15) -0.0059(13) 0.0207(13) -0.0135(15)
C14 0.0732(19) 0.0545(17) 0.080(2) 0.0049(15) 0.0409(16) 0.0019(15)
C15 0.094(2) 0.0500(19) 0.073(2) -0.0002(15) 0.0178(18) 0.0056(17)
C16 0.0557(17) 0.0543(18) 0.097(2) 0.0054(16) 0.0364(16) 0.0054(14)
C17 0.073(2) 0.061(2) 0.0508(17) -0.0015(14) 0.0056(14) 0.0094(16)
C18 0.0710(19) 0.0624(19) 0.0550(16) -0.0003(14) 0.0279(14) 0.0023(15)
C19 0.0632(18) 0.0416(16) 0.0655(17) -0.0056(13) 0.0285(14) 0.0011(13)
C20 0.0690(19) 0.0531(18) 0.0587(18) -0.0074(13) 0.0139(14) -0.0126(14)
C21 0.0598(18) 0.0558(18) 0.0672(18) 0.0140(14) 0.0148(14) 0.0034(14)
C22 0.0457(17) 0.067(2) 0.116(3) 0.0166(19) 0.0259(17) 0.0057(15)
C23 0.072(2) 0.087(3) 0.0617(19) -0.0186(17) 0.0102(15) -0.0110(19)
C24 0.099(3) 0.065(2) 0.082(2) -0.0098(19) 0.011(2) -0.018(2)
C25 0.086(2) 0.054(2) 0.082(2) -0.0116(16) 0.0183(18) 0.0075(17)
C26 0.085(2) 0.074(3) 0.079(2) -0.0159(18) 0.0205(19) 0.0145(19)
N7 0.0581(14) 0.0554(15) 0.0513(13) 0.0003(11) 0.0032(11) -0.0021(11)

loop_
_atom_type_symbol
_atom_type_description
_atom_type_scat_dispersion_real
_atom_type_scat_dispersion_imag
_atom_type_scat_source
C C 0.0033 0.0016 'International Tables Vol C Tables 4.2.6.8 and 6.1.1.4'
H H 0.0000 0.0000 'International Tables Vol C Tables 4.2.6.8 and 6.1.1.4'
N N 0.0061 0.0033 'International Tables Vol C Tables 4.2.6.8 and 6.1.1.4'
S S 0.1246 0.1234 'International Tables Vol C Tables 4.2.6.8 and 6.1.1.4'
Cl Cl 0.1484 0.1585 'International Tables Vol C Tables 4.2.6.8 and 6.1.1.4'
Fe Fe 0.3463 0.8444 'International Tables Vol C Tables 4.2.6.8 and 6.1.1.4'

loop_
_geom_angle_atom_site_label_1
_geom_angle_atom_site_label_2
_geom_angle_atom_site_label_3
_geom_angle
_geom_angle_site_symmetry_1
_geom_angle_site_symmetry_3
N7 Fe1 N7 179.15(12) . 2_655
N7 Fe1 N6 89.81(8) . 2_655
N7 Fe1 N6 89.58(8) 2_655 2_655
N7 Fe1 N6 89.58(8) . .
N7 Fe1 N6 89.81(8) 2_655 .
N6 Fe1 N6 88.94(11) 2_655 .
N7 Fe1 N5 89.23(8) . .
N7 Fe1 N5 91.38(8) 2_655 .
N6 Fe1 N5 91.32(8) 2_655 .
N6 Fe1 N5 178.78(7) . .
N7 Fe1 N5 91.38(8) . 2_655
N7 Fe1 N5 89.22(8) 2_655 2_655
N6 Fe1 N5 178.78(7) 2_655 2_655
N6 Fe1 N5 91.32(8) . 2_655
N5 Fe1 N5 88.45(11) . 2_655
C13 N5 C10 115.9(2) . .
C13 N5 Fe1 120.64(16) . .
C10 N5 Fe1 123.19(16) . .
C11 N6 C9 115.8(2) . .
C11 N6 Fe1 122.29(17) . .
C9 N6 Fe1 121.67(17) . .
N7 C8 S4 179.3(3) . .
N6 C9 C21 123.9(3) . .
N6 C9 H1 118.0 . .
C21 C9 H1 118.0 . .
N5 C10 C18 123.8(2) . .
N5 C10 H2 118.1 . .
C18 C10 H2 118.1 . .
N6 C11 C22 123.6(3) . .
N6 C11 H3 118.2 . .
C22 C11 H3 118.2 . .
C20 C12 C18 115.6(2) . .
C20 C12 C16 122.0(3) . .
C18 C12 C16 122.4(3) . .
N5 C13 C20 123.8(2) . .
N5 C13 H4 118.1 . .
C20 C13 H4 118.1 . .
C19 C14 C16 113.4(2) 2_645 .
C19 C14 H5 108.9 2_645 .
C16 C14 H5 108.9 . .
C19 C14 H6 108.9 2_645 .
C16 C14 H6 108.9 . .
H5 C14 H6 107.7 . .
C17 C15 C26 119.7(3) . .
C17 C15 H7 120.1 . .
C26 C15 H7 120.1 . .
C12 C16 C14 113.8(2) . .
C12 C16 H8 108.8 . .
C14 C16 H8 108.8 . .
C12 C16 H9 108.8 . .
C14 C16 H9 108.8 . .
H8 C16 H9 107.7 . .
C15 C17 C25 120.8(3) . .
C15 C17 Cl2 119.7(3) . .
C25 C17 Cl2 119.5(2) . .
C10 C18 C12 120.3(2) . .
C10 C18 H10 119.9 . .
C12 C18 H10 119.9 . .
C21 C19 C22 115.9(2) . .
C21 C19 C14 122.0(3) . 2_665
C22 C19 C14 122.1(2) . 2_665
C13 C20 C12 120.6(3) . .
C13 C20 H11 119.7 . .
C12 C20 H11 119.7 . .
C19 C21 C9 120.4(3) . .
C19 C21 H12 119.8 . .
C9 C21 H12 119.8 . .
C11 C22 C19 120.3(3) . .
C11 C22 H13 119.8 . .
C19 C22 H13 119.8 . .
C24 C23 C26 120.8(3) . .
C24 C23 Cl1 119.7(3) . .
C26 C23 Cl1 119.6(3) . .
C23 C24 C25 119.7(3) . .
C23 C24 H14 120.1 . .
C25 C24 H14 120.1 . .
C24 C25 C17 119.5(3) . .
C24 C25 H15 120.3 . .
C17 C25 H15 120.3 . .
C23 C26 C15 119.5(3) . .
C23 C26 H16 120.2 . .
C15 C26 H16 120.2 . .
C8 N7 Fe1 171.4(2) . .

loop_
_geom_bond_atom_site_label_1
_geom_bond_atom_site_label_2
_geom_bond_distance
_geom_bond_site_symmetry_2
Fe1 N7 2.107(2) .
Fe1 N7 2.107(2) 2_655
Fe1 N6 2.229(2) 2_655
Fe1 N6 2.229(2) .
Fe1 N5 2.231(2) .
Fe1 N5 2.231(2) 2_655
S4 C8 1.628(3) .
Cl2 C17 1.746(3) .
Cl1 C23 1.740(3) .
N5 C13 1.327(3) .
N5 C10 1.333(3) .
N6 C11 1.326(3) .
N6 C9 1.332(3) .
C8 N7 1.150(3) .
C9 C21 1.368(4) .
C9 H1 0.9300 .
C10 C18 1.364(4) .
C10 H2 0.9300 .
C11 C22 1.371(4) .
C11 H3 0.9300 .
C12 C20 1.373(4) .
C12 C18 1.389(4) .
C12 C16 1.503(4) .
C13 C20 1.370(4) .
C13 H4 0.9300 .
C14 C19 1.508(4) 2_645
C14 C16 1.516(4) .
C14 H5 0.9700 .
C14 H6 0.9700 .
C15 C17 1.361(4) .
C15 C26 1.371(5) .
C15 H7 0.9300 .
C16 H8 0.9700 .
C16 H9 0.9700 .
C17 C25 1.372(4) .
C18 H10 0.9300 .
C19 C21 1.367(4) .
C19 C22 1.381(4) .
C19 C14 1.508(4) 2_665
C20 H11 0.9300 .
C21 H12 0.9300 .
C22 H13 0.9300 .
C23 C24 1.365(5) .
C23 C26 1.367(4) .
C24 C25 1.367(4) .
C24 H14 0.9300 .
C25 H15 0.9300 .
C26 H16 0.9300 .

loop_
_geom_torsion_atom_site_label_1
_geom_torsion_atom_site_label_2
_geom_torsion_atom_site_label_3
_geom_torsion_atom_site_label_4
_geom_torsion
_geom_torsion_site_symmetry_1
N7 Fe1 N5 C13 34.3(2) .
N7 Fe1 N5 C13 -146.3(2) 2_655
N6 Fe1 N5 C13 124.1(2) 2_655
N6 Fe1 N5 C13 22(4) .
N5 Fe1 N5 C13 -57.10(18) 2_655
N7 Fe1 N5 C10 -138.9(2) .
N7 Fe1 N5 C10 40.5(2) 2_655
N6 Fe1 N5 C10 -49.1(2) 2_655
N6 Fe1 N5 C10 -151(3) .
N5 Fe1 N5 C10 129.7(2) 2_655
N7 Fe1 N6 C11 -137.6(2) .
N7 Fe1 N6 C11 43.0(2) 2_655
N6 Fe1 N6 C11 132.6(3) 2_655
N5 Fe1 N6 C11 -125(3) .
N5 Fe1 N6 C11 -46.2(2) 2_655
N7 Fe1 N6 C9 36.4(2) .
N7 Fe1 N6 C9 -143.0(2) 2_655
N6 Fe1 N6 C9 -53.46(19) 2_655
N5 Fe1 N6 C9 49(4) .
N5 Fe1 N6 C9 127.7(2) 2_655
C11 N6 C9 C21 1.6(4) .
Fe1 N6 C9 C21 -172.7(2) .
C13 N5 C10 C18 -2.1(4) .
Fe1 N5 C10 C18 171.4(2) .
C9 N6 C11 C22 -2.1(4) .
Fe1 N6 C11 C22 172.2(2) .
C10 N5 C13 C20 2.2(4) .
Fe1 N5 C13 C20 -171.5(2) .
C20 C12 C16 C14 103.4(3) .
C18 C12 C16 C14 -75.9(3) .
C19 C14 C16 C12 -65.9(4) 2_645
C26 C15 C17 C25 -0.3(5) .
C26 C15 C17 Cl2 -179.5(2) .
N5 C10 C18 C12 -0.4(4) .
C20 C12 C18 C10 2.9(4) .
C16 C12 C18 C10 -177.7(3) .
N5 C13 C20 C12 0.3(4) .
C18 C12 C20 C13 -2.8(4) .
C16 C12 C20 C13 177.8(3) .
C22 C19 C21 C9 -2.7(4) .
C14 C19 C21 C9 176.7(3) 2_665
N6 C9 C21 C19 0.8(4) .
N6 C11 C22 C19 0.2(5) .
C21 C19 C22 C11 2.2(4) .
C14 C19 C22 C11 -177.1(3) 2_665
C26 C23 C24 C25 0.5(5) .
Cl1 C23 C24 C25 -179.1(2) .
C23 C24 C25 C17 0.0(5) .
C15 C17 C25 C24 -0.1(5) .
Cl2 C17 C25 C24 179.1(2) .
C24 C23 C26 C15 -0.9(5) .
Cl1 C23 C26 C15 178.7(3) .
C17 C15 C26 C23 0.8(5) .
S4 C8 N7 Fe1 -61(26) .
N7 Fe1 N7 C8 -68.7(14) 2_655
N6 Fe1 N7 C8 -24.2(14) 2_655
N6 Fe1 N7 C8 -113.1(14) .
N5 Fe1 N7 C8 67.1(14) .
N5 Fe1 N7 C8 155.6(14) 2_655
